data_4075647
loop_
_publ_author_name
'Mobley, T. Andrew'
'Gandour, Rochelle'
'Gillis, Eric P.'
'Nti-Addae, Kwame'
'Palchaudhuri, Rahul'
'Rajbhandari, Presha'
'Tomson, Neil'
'Vargas, Angel'
'Zheng, Qi'

_publ_section_title
;
 1JWSnas a Solution State Predictor for Tungsten&#x2212;Tin Solid State
 Bond Length in Sterically Crowded Tungstenocene Stannyl Complexes
;
_journal_issue 16
_journal_name_full Organometallics
_journal_page_first 3897
_journal_paper_doi 10.1021/om049006d
_journal_volume 24
_journal_year 2005
_chemical_compound_source 'see text'
_chemical_formula_moiety 'C22 H20 Cl2 Sn W'
_chemical_formula_sum 'C22 H20 Cl2 Sn W'
_chemical_formula_weight 657.82
_chemical_melting_point 275.0(10)
_chemical_name_common 'chlorotungstenocene diphenylstannyl chloride'
_space_group_IT_number 33
_symmetry_cell_setting orthorhombic
_symmetry_Int_Tables_number 33
_symmetry_space_group_name_Hall 'P 2c -2n'
_symmetry_space_group_name_H-M 'P n a 21'
_atom_sites_solution_hydrogens geom
_atom_sites_solution_primary direct
_atom_sites_solution_secondary difmap
_audit_creation_date 2004-11-12T16:44:23-00:00
_audit_creation_method 'WinGX routine CIF_UPDATE'
_cell_angle_alpha 90
_cell_angle_beta 90
_cell_angle_gamma 90
_cell_formula_units_Z 4
_cell_length_a 15.7779(15)
_cell_length_b 9.1602(9)
_cell_length_c 14.0138(14)
_cell_measurement_reflns_used 7538
_cell_measurement_temperature 190(2)
_cell_measurement_theta_max 27.48
_cell_measurement_theta_min 1.00
_cell_volume 2025.4(3)
_computing_cell_refinement 'HKL Scalepack (Otwinowski & Minor, 1997)'
_computing_data_collection 'Collect (Nonius BV, 1997-2000)'
_computing_data_reduction 'HKL Denzo & Scalepack (Otwinowski & Minor, 1997)'
_computing_molecular_graphics 'SHELXTL v5.1 (Sheldrick, 1997)'
_computing_publication_material 'SHELXTL v5.1 (Sheldrick, 1997)'
_computing_structure_refinement 'SHELXL-97 (Sheldrick, 1997)'
_computing_structure_solution 'SHELXTL v5.1 (Sheldrick, 1997)'
_diffrn_ambient_temperature 190(2)
_diffrn_detector_area_resol_mean 9
_diffrn_measured_fraction_theta_full 0.996
_diffrn_measured_fraction_theta_max 0.996
_diffrn_measurement_device_type KappaCCD
_diffrn_measurement_method 'CCD phi and omega Scans'
_diffrn_radiation_monochromator graphite
_diffrn_radiation_probe x-ray
_diffrn_radiation_type MoK\a
_diffrn_radiation_wavelength 0.71073
_diffrn_reflns_av_R_equivalents 0.0749
_diffrn_reflns_av_unetI/netI 0.0666
_diffrn_reflns_limit_h_max 20
_diffrn_reflns_limit_h_min -20
_diffrn_reflns_limit_k_max 11
_diffrn_reflns_limit_k_min -8
_diffrn_reflns_limit_l_max 18
_diffrn_reflns_limit_l_min -18
_diffrn_reflns_number 14633
_diffrn_reflns_reduction_process ' ?'
_diffrn_reflns_theta_full 27.46
_diffrn_reflns_theta_max 27.46
_diffrn_reflns_theta_min 2.57
_diffrn_source 'fine-focus sealed tube'
_exptl_absorpt_coefficient_mu 7.175
_exptl_absorpt_correction_T_max .8272
_exptl_absorpt_correction_T_min .4504
_exptl_absorpt_correction_type multi-scan
_exptl_absorpt_process_details
;
        HKL Scalepack (Otwinowiski & Minor, 1997)
    Reported T_min and T_max are the scale factor range (after scaling by
     0.08) reported in Scalepack output, since output does not include 
    real T_min and T_max values.
;
_exptl_crystal_colour 'dark red'
_exptl_crystal_density_diffrn 2.157
_exptl_crystal_density_method 'not measured'
_exptl_crystal_description 'triangular plate'
_exptl_crystal_F_000 1240
_exptl_crystal_recrystallization_method 'CH2Cl2 at -80 degrees Celsius'
_exptl_crystal_size_max 0.33
_exptl_crystal_size_mid 0.32
_exptl_crystal_size_min 0.03
_refine_diff_density_max 1.677
_refine_diff_density_min -1.236
_refine_diff_density_rms 0.193
_refine_ls_abs_structure_details 'Flack H D (1983), Acta Cryst. A39, 876-881, 1103 Friedel pairs'
_refine_ls_abs_structure_Flack -0.002(12)
_refine_ls_extinction_method none
_refine_ls_goodness_of_fit_ref 1.006
_refine_ls_hydrogen_treatment refall
_refine_ls_matrix_type full
_refine_ls_number_parameters 235
_refine_ls_number_reflns 4608
_refine_ls_number_restraints 11
_refine_ls_restrained_S_all 1.005
_refine_ls_R_factor_all 0.0571
_refine_ls_R_factor_gt 0.0389
_refine_ls_shift/su_max 0.018
_refine_ls_shift/su_mean 0.002
_refine_ls_structure_factor_coef Fsqd
_refine_ls_weighting_details 'calc w=1/[\s^2^(Fo^2^)+(0.0469P)^2^+0.0000P] where P=(Fo^2^+2Fc^2^)/3'
_refine_ls_weighting_scheme calc
_refine_ls_wR_factor_gt 0.0844
_refine_ls_wR_factor_ref 0.0923
_reflns_number_gt 3742
_reflns_number_total 4608
_reflns_threshold_expression >4\s(F)
_cod_data_source_file om049006dsi20041214_032017.cif
_cod_data_source_block Cp2WClSnClPh2_cmpd_2b
_cod_depositor_comments
;
The following automatic conversions were performed:

'_chemical_melting_point' value '274-276' was changed to '275.0(10)'
- the average value was taken and precision was estimated.

Automatic conversion script
Id: cif_fix_values 1715 2011-07-08 13:25:40Z adriana 
;
_cod_database_code 4075647

loop_
_symmetry_equiv_pos_as_xyz
'x, y, z'
'-x, -y, z+1/2'
'-x+1/2, y+1/2, z+1/2'
'x+1/2, -y+1/2, z'

loop_
_atom_site_label
_atom_site_type_symbol
_atom_site_fract_x
_atom_site_fract_y
_atom_site_fract_z
_atom_site_U_iso_or_equiv
_atom_site_adp_type
_atom_site_occupancy
_atom_site_symmetry_multiplicity
_atom_site_calc_flag
_atom_site_refinement_flags
Cl1 Cl 1.05073(17) 0.9206(2) 0.60738(16) 0.0371(6) Uani 1 1 d .
Cl2 Cl 0.89457(18) 0.4065(2) 0.49596(19) 0.0431(6) Uani 1 1 d .
C1 C 0.9099(6) 0.9135(11) 0.3449(7) 0.037(2) Uani 1 1 d .
H1 H 0.9262 0.9199 0.2813 0.045 Uiso 1 1 calc R
C2 C 0.8711(6) 0.7909(12) 0.3891(8) 0.038(3) Uani 1 1 d .
H2 H 0.8569 0.7022 0.3611 0.046 Uiso 1 1 calc R
C3 C 0.8587(7) 0.8337(12) 0.4863(9) 0.046(3) Uani 1 1 d .
H3 H 0.8345 0.7749 0.5329 0.056 Uiso 1 1 calc R
C4 C 0.8873(6) 0.9726(13) 0.5013(8) 0.044(3) Uani 1 1 d .
H4 H 0.8855 1.0231 0.5588 0.053 Uiso 1 1 calc R
C5 C 0.9194(6) 1.0253(10) 0.4154(7) 0.036(2) Uani 1 1 d .
H5 H 0.9429 1.1172 0.4055 0.043 Uiso 1 1 calc R
C6 C 1.0870(7) 0.8645(12) 0.3191(8) 0.044(2) Uani 1 1 d U
H6 H 1.0738 0.937 0.275 0.053 Uiso 1 1 calc R
C8 C 1.1406(6) 0.7494(12) 0.4465(10) 0.051(2) Uani 1 1 d U
H8 H 1.1692 0.7315 0.5034 0.061 Uiso 1 1 calc R
C7 C 1.1369(7) 0.8829(13) 0.3984(9) 0.047(3) Uani 1 1 d U
H7 H 1.1635 0.969 0.4168 0.056 Uiso 1 1 calc R
C9 C 1.0930(9) 0.6456(12) 0.3931(9) 0.055(3) Uani 1 1 d U
H9 H 1.086 0.5473 0.4077 0.066 Uiso 1 1 calc R
C10 C 1.0589(8) 0.7189(14) 0.3147(8) 0.057(3) Uani 1 1 d U
H10 H 1.0239 0.6788 0.2682 0.068 Uiso 1 1 calc R
C11 C 1.0846(5) 0.4793(8) 0.6208(6) 0.0235(18) Uani 1 1 d .
C16 C 1.0954(6) 0.3293(8) 0.6029(7) 0.031(2) Uani 1 1 d .
H16 H 1.0519 0.2768 0.574 0.037 Uiso 1 1 calc R
C17 C 0.8969(5) 0.6351(9) 0.6941(7) 0.0252(19) Uani 1 1 d .
C18 C 0.8111(6) 0.5996(9) 0.6954(7) 0.031(2) Uani 1 1 d .
H18 H 0.7876 0.5522 0.643 0.037 Uiso 1 1 calc R
C12 C 1.1518(6) 0.5511(9) 0.6679(7) 0.031(2) Uani 1 1 d .
H12 H 1.1464 0.6499 0.6818 0.038 Uiso 1 1 calc R
C22 C 0.9278(8) 0.7034(12) 0.7755(7) 0.039(3) Uani 1 1 d .
H22 H 0.9846 0.7304 0.7773 0.047 Uiso 1 1 calc R
C13 C 1.2240(6) 0.4809(10) 0.6934(8) 0.040(2) Uani 1 1 d .
H13 H 1.2671 0.5314 0.7245 0.049 Uiso 1 1 calc R
C14 C 1.2337(6) 0.3327(10) 0.6730(7) 0.035(2) Uani 1 1 d .
H14 H 1.2832 0.2841 0.6899 0.042 Uiso 1 1 calc R
C15 C 1.1692(6) 0.2593(10) 0.6277(7) 0.031(2) Uani 1 1 d .
H15 H 1.1757 0.1607 0.6135 0.037 Uiso 1 1 calc R
C21 C 0.8772(7) 0.7330(10) 0.8543(6) 0.036(2) Uani 1 1 d .
H21 H 0.9004 0.7769 0.9082 0.043 Uiso 1 1 calc R
C20 C 0.7932(8) 0.6971(10) 0.8521(7) 0.044(3) Uani 1 1 d .
H20 H 0.7591 0.7163 0.9047 0.053 Uiso 1 1 calc R
C19 C 0.7594(7) 0.6334(12) 0.7731(8) 0.042(3) Uani 1 1 d .
H19 H 0.7018 0.6122 0.7709 0.05 Uiso 1 1 calc R
W W 1.00236(2) 0.82711(3) 0.44930(4) 0.02138(9) Uani 1 1 d .
Sn Sn 0.97558(4) 0.59900(5) 0.57186(4) 0.02296(13) Uani 1 1 d .

loop_
_atom_site_aniso_label
_atom_site_aniso_U_11
_atom_site_aniso_U_22
_atom_site_aniso_U_33
_atom_site_aniso_U_23
_atom_site_aniso_U_13
_atom_site_aniso_U_12
Cl1 0.0469(15) 0.0317(11) 0.0328(12) -0.0077(9) -0.0097(10) -0.0057(10)
Cl2 0.0489(16) 0.0328(12) 0.0477(15) -0.0098(12) -0.0118(12) -0.0100(11)
C1 0.036(6) 0.052(6) 0.024(5) 0.006(5) 0.005(4) 0.001(5)
C2 0.024(5) 0.040(6) 0.051(7) -0.004(5) -0.019(5) -0.007(5)
C3 0.035(6) 0.061(8) 0.044(7) 0.028(5) 0.011(5) 0.018(5)
C4 0.031(6) 0.070(8) 0.031(6) 0.000(6) -0.001(5) 0.020(5)
C5 0.028(5) 0.031(5) 0.047(6) 0.005(4) 0.003(4) 0.013(4)
C6 0.044(7) 0.054(5) 0.034(5) 0.008(5) 0.021(4) 0.018(5)
C8 0.026(5) 0.068(6) 0.059(6) 0.017(6) 0.010(5) 0.019(4)
C7 0.033(6) 0.047(6) 0.060(7) 0.002(5) 0.017(5) -0.007(5)
C9 0.074(9) 0.032(5) 0.059(8) -0.004(5) 0.036(6) 0.021(5)
C10 0.059(8) 0.076(6) 0.036(6) -0.026(5) 0.024(5) 0.008(6)
C11 0.030(5) 0.022(4) 0.019(4) -0.002(3) -0.006(4) -0.005(4)
C16 0.039(6) 0.023(5) 0.031(6) -0.002(4) -0.009(4) -0.001(4)
C17 0.011(4) 0.028(4) 0.037(5) 0.002(4) -0.004(4) 0.005(3)
C18 0.031(5) 0.021(4) 0.041(5) 0.007(4) -0.002(4) -0.004(4)
C12 0.038(6) 0.015(4) 0.041(6) -0.004(4) -0.010(4) 0.003(4)
C22 0.052(8) 0.040(6) 0.026(6) 0.005(4) 0.000(5) -0.005(5)
C13 0.043(6) 0.032(5) 0.047(6) 0.002(5) -0.020(5) -0.002(5)
C14 0.035(6) 0.041(6) 0.030(5) 0.013(4) -0.004(4) 0.008(4)
C15 0.037(6) 0.021(5) 0.035(5) 0.003(4) 0.001(4) -0.001(4)
C21 0.056(7) 0.028(5) 0.024(5) 0.006(4) 0.011(4) 0.007(5)
C20 0.065(8) 0.028(5) 0.040(7) 0.015(5) 0.026(5) 0.007(5)
C19 0.033(6) 0.041(6) 0.052(7) 0.011(5) 0.014(5) 0.002(5)
W 0.02512(16) 0.01918(16) 0.01983(15) 0.00061(17) 0.00225(14) 0.00123(13)
Sn 0.0270(3) 0.0198(3) 0.0221(3) 0.0008(3) -0.0022(3) -0.0024(2)

loop_
_atom_type_symbol
_atom_type_description
_atom_type_scat_dispersion_real
_atom_type_scat_dispersion_imag
_atom_type_scat_source
C C 0.0033 0.0016 'International Tables Vol C Tables 4.2.6.8 and 6.1.1.4'
H H 0 0 'International Tables Vol C Tables 4.2.6.8 and 6.1.1.4'
Cl Cl 0.1484 0.1585 'International Tables Vol C Tables 4.2.6.8 and 6.1.1.4'
Sn Sn -0.6537 1.4246 'International Tables Vol C Tables 4.2.6.8 and 6.1.1.4'
W W -0.849 6.8722 'International Tables Vol C Tables 4.2.6.8 and 6.1.1.4'

loop_
_geom_angle_atom_site_label_1
_geom_angle_atom_site_label_2
_geom_angle_atom_site_label_3
_geom_angle
_geom_angle_publ_flag
Sn W Cl1 75.65(5) yes
Sn W C1 125.9(3) yes
Sn W C2 88.9(3) yes
Sn W C3 74.3(3) yes
Sn W C4 96.8(3) yes
Sn W C5 130.4(2) yes
Sn W C6 134.8(3) yes
Sn W C7 120.5(3) yes
Sn W C8 85.4(3) yes
Sn W C9 76.2(3) yes
Sn W C10 104.1(3) yes
Cl1 W C1 131.8(3) yes
Cl1 W C2 131.4(3) yes
Cl1 W C3 95.2(3) yes
Cl1 W C4 76.6(3) yes
Cl1 W C5 95.0(2) yes
Cl1 W C6 118.6(3) yes
Cl1 W C7 85.2(3) yes
Cl1 W C8 80.3(3) yes
Cl1 W C9 110.9(3) yes
Cl1 W C10 139.0(3) yes
C1 W C2 37.1(4) yes
C1 W C3 59.7(4) yes
C1 W C4 59.8(4) yes
C1 W C5 37.0(4) yes
C1 W C6 78.7(4) yes
C1 W C7 108.9(4) yes
C1 W C8 136.6(4) yes
C1 W C9 115.9(4) yes
C1 W C10 82.4(4) yes
C2 W C3 36.3(4) yes
C2 W C4 59.6(4) yes
C2 W C5 61.0(4) yes
C2 W C6 105.1(4) yes
C2 W C7 139.8(4) yes
C2 W C8 145.0(4) yes
C2 W C9 109.4(4) yes
C2 W C10 89.2(4) yes
C3 W C4 33.8(4) yes
C3 W C5 57.9(4) yes
C3 W C6 138.0(4) yes
C3 W C7 164.6(4) yes
C3 W C8 159.7(4) yes
C3 W C9 133.8(4) yes
C3 W C10 124.7(4) yes
C4 W C5 34.8(4) yes
C4 W C6 127.5(4) yes
C4 W C7 132.8(4) yes
C4 W C8 155.4(4) yes
C4 W C9 167.5(4) yes
C4 W C10 142.1(4) yes
C5 W C6 92.8(4) yes
C5 W C7 106.7(4) yes
C5 W C8 141.8(4) yes
C5 W C9 147.9(4) yes
C5 W C10 113.1(4) yes
C6 W C7 34.8(4) yes
C6 W C8 58.5(4) yes
C6 W C9 58.6(4) yes
C6 W C10 35.6(4) yes
C7 W C8 35.4(4) yes
C7 W C9 59.1(4) yes
C7 W C10 59.0(4) yes
C8 W C9 35.9(4) yes
C8 W C10 59.1(5) yes
C9 W C10 35.0(4) yes
W Sn Cl2 111.18(7) yes
W Sn C11 117.7(2) yes
W Sn C17 118.3(2) yes
Cl2 Sn C11 101.0(2) yes
Cl2 Sn C17 99.1(2) yes
C11 Sn C17 106.7(3) yes
W C1 C2 73.3(6) yes
W C1 C5 74.4(6) yes
C2 C1 C5 108.0(9) no
W C2 C1 69.7(6) yes
W C2 C3 74.4(6) yes
C1 C2 C3 104.9(9) no
W C3 C2 69.3(6) yes
W C3 C4 74.7(6) yes
C2 C3 C4 110.9(10) no
W C4 C3 71.4(7) yes
W C4 C5 69.5(6) yes
C3 C4 C5 108.1(10) no
W C5 C1 68.6(6) yes
W C5 C4 75.7(6) yes
C1 C5 C4 108.1(9) no
W C6 C7 73.0(7) yes
W C6 C10 73.1(7) yes
C7 C6 C10 109.4(10) no
W C7 C6 72.2(7) yes
W C7 C8 72.2(6) yes
C6 C7 C8 107.9(10) no
W C8 C7 72.4(6) yes
W C8 C9 73.4(7) yes
C7 C8 C9 108.0(11) no
W C9 C8 70.7(6) yes
W C9 C10 71.7(7) yes
C8 C9 C10 107.2(10) no
W C10 C6 71.3(7) yes
W C10 C9 73.3(7) yes
C6 C10 C9 107.5(10) no
Sn C11 C12 120.8(6) yes
Sn C11 C16 122.5(6) yes
C12 C11 C16 116.6(8) no
C11 C12 C13 122.2(8) no
C12 C13 C14 120.0(9) no
C13 C14 C15 119.3(9) no
C14 C15 C16 121.1(8) no
C11 C16 C15 120.9(9) no
Sn C17 C18 122.6(7) yes
Sn C17 C22 121.5(7) yes
C18 C17 C22 115.8(9) no
C17 C18 C19 121.8(9) no
C18 C19 C20 120.1(10) no
C19 C20 C21 120.1(10) no
C20 C21 C22 119.5(9) no
C17 C22 C21 122.6(11) no
W C1 H1 118.28 no
C2 C1 H1 125.98 no
C5 C1 H1 126.03 no
W C2 H2 120.45 no
C1 C2 H2 127.48 no
C3 C2 H2 127.57 no
W C3 H3 122.85 no
C2 C3 H3 124.51 no
C4 C3 H3 124.59 no
W C4 H4 124.73 no
C3 C4 H4 125.92 no
C5 C4 H4 126.02 no
W C5 H5 121.44 no
C1 C5 H5 125.95 no
C4 C5 H5 125.95 no
W C6 H6 120.41 no
C7 C6 H6 125.31 no
C10 C6 H6 125.25 no
W C7 H7 121.28 no
C6 C7 H7 126.00 no
C8 C7 H7 126.12 no
W C8 H8 120.01 no
C7 C8 H8 125.98 no
C9 C8 H8 126.04 no
W C9 H9 122.90 no
C8 C9 H9 126.39 no
C10 C9 H9 126.41 no
W C10 H10 120.84 no
C6 C10 H10 126.32 no
C9 C10 H10 126.21 no
C11 C12 H12 118.82 no
C13 C12 H12 118.95 no
C12 C13 H13 120.08 no
C14 C13 H13 119.97 no
C13 C14 H14 120.36 no
C15 C14 H14 120.36 no
C14 C15 H15 119.43 no
C16 C15 H15 119.52 no
C11 C16 H16 119.55 no
C15 C16 H16 119.57 no
C17 C18 H18 119.13 no
C19 C18 H18 119.08 no
C18 C19 H19 119.97 no
C20 C19 H19 119.95 no
C19 C20 H20 119.97 no
C21 C20 H20 119.90 no
C20 C21 H21 120.30 no
C22 C21 H21 120.19 no
C17 C22 H22 118.67 no
C21 C22 H22 118.72 no

loop_
_geom_bond_atom_site_label_1
_geom_bond_atom_site_label_2
_geom_bond_distance
_geom_bond_publ_flag
W Sn 2.7376(7) yes
W Cl1 2.495(2) yes
W C1 2.212(10) yes
W C2 2.260(10) yes
W C3 2.326(11) yes
W C4 2.367(10) yes
W C5 2.288(9) yes
W C6 2.287(11) yes
W C7 2.297(11) yes
W C8 2.295(10) yes
W C9 2.330(12) yes
W C10 2.310(12) yes
Sn Cl2 2.424(3) yes
Sn C11 2.152(8) yes
Sn C17 2.141(9) yes
C1 C2 1.422(15) no
C1 C5 1.431(14) no
C2 C3 1.430(17) no
C3 C4 1.366(16) no
C4 C5 1.392(15) no
C6 C7 1.372(16) no
C6 C10 1.407(17) no
C7 C8 1.398(17) no
C8 C9 1.424(17) no
C9 C10 1.395(17) no
C11 C12 1.412(12) no
C11 C16 1.407(11) no
C12 C13 1.356(13) no
C13 C14 1.396(13) no
C14 C15 1.375(13) no
C15 C16 1.374(14) no
C17 C18 1.392(12) no
C17 C22 1.389(14) no
C18 C19 1.395(15) no
C19 C20 1.360(16) no
C20 C21 1.366(17) no
C21 C22 1.389(14) no
C1 H1 0.9300 no
C2 H2 0.9303 no
C3 H3 0.9294 no
C4 H4 0.9299 no
C5 H5 0.9298 no
C6 H6 0.9301 no
C7 H7 0.9294 no
C8 H8 0.9306 no
C9 H9 0.9302 no
C10 H10 0.9300 no
C12 H12 0.9301 no
C13 H13 0.9305 no
C14 H14 0.9295 no
C15 H15 0.9304 no
C16 H16 0.9300 no
C18 H18 0.9301 no
C19 H19 0.9298 no
C20 H20 0.9301 no
C21 H21 0.9304 no
C22 H22 0.9300 no

loop_
_geom_torsion_atom_site_label_1
_geom_torsion_atom_site_label_2
_geom_torsion_atom_site_label_3
_geom_torsion_atom_site_label_4
_geom_torsion
_geom_torsion_publ_flag
Cl1 W Sn Cl2 170.28(10) no
Cl1 W Sn C11 -73.9(2) no
Cl1 W Sn C17 56.7(3) no
C1 W Sn Cl2 38.7(3) no
C1 W Sn C11 154.5(4) no
C1 W Sn C17 -74.9(4) no
C2 W Sn Cl2 36.8(3) no
C2 W Sn C11 152.6(4) no
C2 W Sn C17 -76.8(4) no
C3 W Sn Cl2 70.5(3) no
C3 W Sn C11 -173.7(4) no
C3 W Sn C17 -43.1(4) no
C4 W Sn Cl2 96.0(3) no
C4 W Sn C11 -148.2(4) no
C4 W Sn C17 -17.6(4) no
C5 W Sn Cl2 86.0(3) no
C5 W Sn C11 -158.2(4) no
C5 W Sn C17 -27.6(4) no
C6 W Sn Cl2 -73.5(4) no
C6 W Sn C11 42.3(5) no
C6 W Sn C17 172.9(5) no
C7 W Sn Cl2 -114.2(4) no
C7 W Sn C11 1.6(4) no
C7 W Sn C17 132.2(4) no
C8 W Sn Cl2 -108.6(3) no
C8 W Sn C11 7.2(4) no
C8 W Sn C17 137.8(4) no
C9 W Sn Cl2 -73.5(3) no
C9 W Sn C11 42.3(4) no
C9 W Sn C17 172.9(4) no
C10 W Sn Cl2 -52.1(3) no
C10 W Sn C11 63.7(4) no
C10 W Sn C17 -165.7(4) no
Sn W C1 C2 -3.2(7) no
Cl1 W C1 C2 -106.8(6) no
C3 W C1 C2 -39.1(6) no
C4 W C1 C2 -78.5(7) no
C5 W C1 C2 -114.8(9) no
C6 W C1 C2 134.8(7) no
C7 W C1 C2 152.3(6) no
C8 W C1 C2 125.3(7) no
C9 W C1 C2 88.2(7) no
C10 W C1 C2 98.8(7) no
Sn W C1 C5 111.6(5) no
Cl1 W C1 C5 8.0(7) no
C2 W C1 C5 114.8(9) no
C3 W C1 C5 75.6(6) no
C4 W C1 C5 36.2(6) no
C6 W C1 C5 -110.4(6) no
C7 W C1 C5 -92.9(6) no
C8 W C1 C5 -119.9(6) no
C9 W C1 C5 -157.0(6) no
C10 W C1 C5 -146.4(6) no
Cl1 W C7 C8 79.9(7) no
C1 W C7 C8 -147.4(7) no
C2 W C7 C8 -121.7(8) no
C4 W C7 C8 146.7(7) no
C5 W C7 C8 173.7(7) no
C6 W C7 C8 -116.2(10) no
Sn W C2 C1 177.4(6) no
Cl1 W C2 C1 107.8(6) no
C3 W C2 C1 112.9(9) no
C4 W C2 C1 78.9(7) no
C5 W C2 C1 38.7(6) no
C6 W C2 C1 -46.1(7) no
C7 W C2 C1 -42.9(9) no
C8 W C2 C1 -102.1(9) no
C9 W C2 C1 -107.6(6) no
C10 W C2 C1 -78.4(6) no
Sn W C2 C3 64.5(6) no
Cl1 W C2 C3 -5.1(8) no
C1 W C2 C3 -112.9(9) no
C4 W C2 C3 -34.0(6) no
C5 W C2 C3 -74.2(7) no
C6 W C2 C3 -159.0(6) no
C7 W C2 C3 -155.8(7) no
C8 W C2 C3 144.9(8) no
C9 W C2 C3 139.5(6) no
C10 W C2 C3 168.7(7) no
C4 W C8 C9 169.1(9) no
C5 W C8 C9 -125.4(7) no
C6 W C8 C9 -78.7(8) no
Sn W C3 C2 -110.4(6) no
Cl1 W C3 C2 176.1(6) no
C1 W C3 C2 40.0(6) no
C4 W C3 C2 119.9(10) no
C5 W C3 C2 83.5(7) no
C6 W C3 C2 31.1(9) no
C8 W C3 C2 -107.9(13) no
C9 W C3 C2 -58.1(9) no
C10 W C3 C2 -13.8(8) no
Sn W C3 C4 129.8(7) no
Cl1 W C3 C4 56.3(7) no
C1 W C3 C4 -79.9(7) no
C2 W C3 C4 -119.9(10) no
C5 W C3 C4 -36.3(6) no
C6 W C3 C4 -88.8(9) no
C8 W C3 C4 132.3(12) no
C9 W C3 C4 -177.9(7) no
C10 W C3 C4 -133.7(7) no
C3 W C9 C10 90.4(9) no
C5 W C9 C10 -7.8(12) no
C6 W C9 C10 -38.0(7) no
Sn W C4 C3 -48.2(7) no
Cl1 W C4 C3 -121.6(7) no
C1 W C4 C3 79.7(7) no
C2 W C4 C3 36.5(7) no
C5 W C4 C3 118.3(10) no
C6 W C4 C3 122.5(7) no
C7 W C4 C3 168.1(7) no
C8 W C4 C3 -142.1(10) no
C10 W C4 C3 75.4(10) no
Sn W C4 C5 -166.5(5) no
Cl1 W C4 C5 120.0(6) no
C1 W C4 C5 -38.7(6) no
C2 W C4 C5 -81.8(7) no
C3 W C4 C5 -118.3(10) no
C6 W C4 C5 4.1(8) no
C7 W C4 C5 49.8(8) no
C8 W C4 C5 99.6(11) no
C10 W C4 C5 -42.9(9) no
C2 W C10 C9 -126.7(8) no
C3 W C10 C9 -118.6(8) no
C4 W C10 C9 -159.5(7) no
Sn W C5 C1 -98.7(6) no
Cl1 W C5 C1 -174.0(5) no
C2 W C5 C1 -38.7(6) no
C3 W C5 C1 -81.0(7) no
C4 W C5 C1 -116.4(8) no
C6 W C5 C1 66.9(6) no
C7 W C5 C1 99.5(6) no
C8 W C5 C1 105.4(8) no
C9 W C5 C1 41.5(10) no
C10 W C5 C1 36.6(7) no
Sn W C5 C4 17.7(7) no
Cl1 W C5 C4 -57.7(6) no
C1 W C5 C4 116.4(8) no
C2 W C5 C4 77.6(7) no
C3 W C5 C4 35.4(6) no
C6 W C5 C4 -176.7(6) no
C7 W C5 C4 -144.2(6) no
C8 W C5 C4 -138.3(8) no
C9 W C5 C4 157.8(8) no
C10 W C5 C4 153.0(6) no
Sn W C6 C7 -79.9(7) no
Cl1 W C6 C7 18.4(8) no
C1 W C6 C7 150.1(7) no
C2 W C6 C7 176.3(7) no
C3 W C6 C7 157.9(7) no
C4 W C6 C7 113.3(7) no
C5 W C6 C7 115.7(7) no
C8 W C6 C7 -37.6(7) no
C9 W C6 C7 -79.9(8) no
C10 W C6 C7 -117.2(10) no
Sn W C6 C10 37.3(8) no
Cl1 W C6 C10 135.6(6) no
C1 W C6 C10 -92.8(7) no
C2 W C6 C10 -66.5(7) no
C3 W C6 C10 -84.9(8) no
C4 W C6 C10 -129.5(7) no
C5 W C6 C10 -127.2(7) no
C7 W C6 C10 117.2(10) no
C8 W C6 C10 79.6(7) no
C9 W C6 C10 37.3(7) no
C3 W C8 C7 -174.1(11) no
C4 W C8 C7 -75.3(13) no
C5 W C8 C7 -9.8(11) no
C7 W C9 C10 -78.9(8) no
C8 W C9 C10 -116.5(11) no
C10 W C8 C7 78.9(8) no
Sn W C7 C6 125.9(6) no
Cl1 W C7 C6 -163.9(7) no
C1 W C7 C6 -31.2(8) no
C2 W C7 C6 -5.5(10) no
C4 W C7 C6 -97.1(8) no
C5 W C7 C6 -70.1(7) no
C8 W C7 C6 116.2(10) no
C9 W C7 C6 78.3(7) no
C10 W C7 C6 37.2(7) no
Sn W C7 C8 9.7(8) no
C8 W C10 C6 -77.9(7) no
C9 W C10 C6 -115.6(10) no
Sn W C10 C9 -38.0(8) no
Cl1 W C10 C9 46.2(9) no
C1 W C10 C9 -163.2(8) no
C1 W C9 C8 135.0(7) no
C9 W C7 C8 -38.0(7) no
C10 W C7 C8 -79.0(8) no
C5 W C10 C9 175.5(7) no
C6 W C10 C9 115.6(10) no
C7 W C10 C9 79.3(8) no
Sn W C8 C7 -171.7(7) no
Cl1 W C8 C7 -95.5(7) no
C1 W C8 C7 47.9(10) no
C2 W C8 C7 106.9(9) no
C2 W C9 C10 58.2(8) no
C7 W C10 C6 -36.4(7) no
C2 W C8 C9 -8.8(11) no
C6 W C8 C7 36.9(7) no
C9 W C8 C7 115.6(11) no
Cl1 W C9 C8 -33.0(8) no
Sn W C8 C9 72.7(7) no
Cl1 W C8 C9 148.9(7) no
C1 W C8 C9 -67.8(9) no
C5 W C10 C6 59.9(7) no
C3 W C8 C9 70.3(15) no
C1 W C10 C6 81.1(7) no
C2 W C10 C6 117.7(7) no
C3 W C10 C6 125.8(7) no
C7 W C8 C9 -115.6(11) no
C10 W C8 C9 -36.8(7) no
C3 W C9 C8 -153.2(7) no
C5 W C9 C8 108.7(9) no
C6 W C9 C8 78.5(8) no
Sn W C9 C8 -101.5(7) no
C10 W C9 C8 116.5(11) no
Sn W C9 C10 142.0(8) no
C2 W C9 C8 174.7(7) no
C1 W C9 C10 18.5(9) no
C4 W C10 C6 84.8(9) no
C7 W C9 C8 37.5(7) no
Cl1 W C10 C6 -69.4(8) no
Cl1 W C9 C10 -149.5(7) no
C8 W C10 C9 37.7(7) no
Sn W C10 C6 -153.7(6) no
C5 W C4 H4 -120.33 no
C9 W C2 H2 14.76 no
C3 W C4 H4 121.34 no
C4 W C5 H5 123.68 no
C9 W C5 H5 -78.52 no
C10 W C9 H9 -122.05 no
C8 W C7 H7 -121.95 no
C8 W C9 H9 121.48 no
C7 W C9 H9 159.01 no
Sn W C6 H6 158.73 no
C6 W C5 H5 -53.04 no
C7 W C5 H5 -20.51 no
Cl1 W C6 H6 -103.02 no
Sn W C4 H4 73.16 no
C8 W C5 H5 -14.60 no
C10 W C5 H5 -83.35 no
C6 W C9 H9 -160.04 no
C2 W C4 H4 157.84 no
C4 W C2 H2 -158.77 no
C5 W C2 H2 161.04 no
C6 W C2 H2 76.23 no
C7 W C2 H2 79.48 no
C8 W C2 H2 20.19 no
C9 W C10 H10 122.63 no
C10 W C8 H8 -159.25 no
C10 W C4 H4 -163.23 no
C10 W C2 H2 43.94 no
Sn W C1 H1 -125.51 no
Cl1 W C1 H1 130.85 no
Cl1 W C4 H4 -0.28 no
Sn W C7 H7 -112.29 no
Cl1 W C7 H7 -42.04 no
C1 W C7 H7 90.65 no
C2 W C7 H7 116.32 no
C4 W C7 H7 24.72 no
C5 W C7 H7 51.75 no
C6 W C7 H7 121.81 no
C10 W C1 H1 -23.50 no
C9 W C7 H7 -159.94 no
C10 W C7 H7 159.01 no
C9 W C3 H3 60.45 no
C10 W C3 H3 104.70 no
C5 W C10 H10 -61.85 no
C4 W C8 H8 46.60 no
C1 W C6 H6 28.64 no
Sn W C8 H8 -49.77 no
Cl1 W C8 H8 26.42 no
C1 W C8 H8 169.75 no
C2 W C8 H8 -131.26 no
C3 W C8 H8 -52.19 no
C6 W C1 H1 12.45 no
C5 W C8 H8 112.09 no
C6 W C8 H8 158.82 no
C7 W C8 H8 121.89 no
C9 W C8 H8 -122.48 no
C7 W C4 H4 -70.56 no
C8 W C4 H4 -20.74 no
C8 W C3 H3 10.65 no
C7 W C1 H1 30.00 no
C8 W C1 H1 2.96 no
C2 W C1 H1 -122.35 no
C3 W C1 H1 -161.49 no
C4 W C1 H1 159.13 no
C5 W C1 H1 122.88 no
C1 W C10 H10 -40.60 no
Sn W C2 H2 -60.23 no
Cl1 W C2 H2 -129.86 no
C9 W C1 H1 -34.10 no
C4 W C3 H3 -121.62 no
C5 W C3 H3 -157.95 no
C6 W C3 H3 149.61 no
C8 W C10 H10 160.32 no
C6 W C4 H4 -116.19 no
Sn W C5 H5 141.37 no
C1 W C2 H2 122.33 no
C3 W C2 H2 -124.74 no
Sn W C10 H10 84.58 no
Cl1 W C10 H10 168.85 no
C5 W C9 H9 -129.82 no
C2 W C6 H6 54.92 no
C4 W C10 H10 -36.90 no
Sn W C3 H3 8.14 no
Cl1 W C3 H3 -65.34 no
C6 W C10 H10 -121.74 no
C7 W C10 H10 -158.10 no
C8 W C6 H6 -159.00 no
C10 W C6 H6 121.40 no
C3 W C9 H9 -31.68 no
C3 W C6 H6 36.46 no
C4 W C6 H6 -8.13 no
C1 W C3 H3 158.51 no
C2 W C3 H3 118.52 no
C1 W C5 H5 -119.97 no
C9 W C6 H6 158.70 no
C3 W C5 H5 159.04 no
C3 W C10 H10 4.06 no
C2 W C9 H9 -63.85 no
C5 W C6 H6 -5.77 no
C1 W C4 H4 -158.98 no
C2 W C10 H10 -4.06 no
C2 W C5 H5 -158.70 no
C7 W C6 H6 -121.42 no
Cl1 W C5 H5 65.99 no
C1 W C9 H9 -103.52 no
Sn W C9 H9 19.98 no
Cl1 W C9 H9 88.45 no
W Sn C17 C18 96.3(7) no
W Sn C11 C12 56.8(8) no
W Sn C17 C22 -80.0(8) no
C11 Sn C17 C18 -128.2(7) no
W Sn C11 C16 -119.2(7) no
Cl2 Sn C17 C22 159.9(7) no
Cl2 Sn C17 C18 -23.8(7) no
C17 Sn C11 C12 -79.0(7) no
C17 Sn C11 C16 105.0(8) no
Cl2 Sn C11 C16 2.0(8) no
C11 Sn C17 C22 55.5(8) no
Cl2 Sn C11 C12 178.0(7) no
W C1 C5 C4 -66.0(7) no
C2 C1 C5 C4 0.1(12) no
C5 C1 C2 W -66.8(7) no
W C1 C2 C3 66.6(7) no
C5 C1 C2 C3 -0.2(11) no
C2 C1 C5 W 66.1(7) no
C1 C2 C3 W -63.4(7) no
W C2 C3 C4 63.6(8) no
C1 C2 C3 C4 0.2(12) no
W C3 C4 C5 60.1(7) no
C2 C3 C4 W -60.3(8) no
C2 C3 C4 C5 -0.1(12) no
C3 C4 C5 W -61.4(8) no
W C4 C5 C1 61.4(7) no
C3 C4 C5 C1 0.0(12) no
C7 C6 C10 C9 -0.4(14) no
C7 C6 C10 W 64.4(8) no
C10 C6 C7 W -64.5(8) no
W C6 C10 C9 -64.9(9) no
W C6 C7 C8 63.8(8) no
C10 C6 C7 C8 -0.7(13) no
W C7 C8 C9 65.3(8) no
C6 C7 C8 C9 1.5(13) no
C6 C7 C8 W -63.8(8) no
C7 C8 C9 W -64.6(8) no
C7 C8 C9 C10 -1.8(14) no
W C8 C9 C10 62.8(9) no
C8 C9 C10 C6 1.3(14) no
W C9 C10 C6 63.5(8) no
C8 C9 C10 W -62.2(9) no
Sn C11 C12 C13 -175.1(8) no
C12 C11 C16 C15 -2.1(14) no
Sn C11 C16 C15 174.1(7) no
C16 C11 C12 C13 1.2(14) no
C11 C12 C13 C14 0.1(16) no
C12 C13 C14 C15 -0.5(15) no
C13 C14 C15 C16 -0.4(15) no
C14 C15 C16 C11 1.8(15) no
C22 C17 C18 C19 1.2(13) no
Sn C17 C18 C19 -175.3(7) no
C18 C17 C22 C21 1.0(14) no
Sn C17 C22 C21 177.5(8) no
C17 C18 C19 C20 -2.9(15) no
C18 C19 C20 C21 2.4(15) no
C19 C20 C21 C22 -0.3(15) no
C20 C21 C22 C17 -1.4(15) no
